data_4500840
loop_
_publ_author_name
'Karmakar, Anirban'
'Titi, Hatem M.'
'Goldberg, Israel'

_publ_section_title
;
 Coordination Polymers of
 5-(2-Amino/Acetamido-4-carboxyphenoxy)-benzene-1,3-dioic Acids with
 Transition Metal Ions: Synthesis, Structure, and Catalytic Activity
;
_journal_issue 6
_journal_name_full 'Crystal Growth &amp; Design'
_journal_page_first 2621
_journal_paper_doi 10.1021/cg200350j
_journal_volume 11
_journal_year 2011
_chemical_formula_moiety 'C18 H17 La N2 O9, H2 O'
_chemical_formula_sum 'C18 H19 La N2 O10'
_chemical_formula_weight 562.26
_chemical_name_systematic
; 
 ? 
;
_space_group_IT_number 2
_symmetry_cell_setting triclinic
_symmetry_space_group_name_Hall '-P 1'
_symmetry_space_group_name_H-M 'P -1'
_atom_sites_solution_hydrogens geom
_atom_sites_solution_primary direct
_atom_sites_solution_secondary difmap
_audit_creation_method SHELXL-97
_cell_angle_alpha 78.1625(16)
_cell_angle_beta 89.430(2)
_cell_angle_gamma 65.239(3)
_cell_formula_units_Z 2
_cell_length_a 10.1340(4)
_cell_length_b 10.3552(4)
_cell_length_c 10.7436(6)
_cell_measurement_reflns_used 4298
_cell_measurement_temperature 110(2)
_cell_measurement_theta_max 27.87
_cell_measurement_theta_min 1.94
_cell_volume 998.34(8)
_computing_cell_refinement Denzo
_computing_data_collection 'Collect, Nonius B.V.'
_computing_data_reduction 'Denzo & Scalepack'
_computing_structure_refinement 'SHELXL-97 (Sheldrick, 1997)'
_computing_structure_solution SIR-97
_diffrn_ambient_temperature 110(2)
_diffrn_detector_area_resol_mean 12.8
_diffrn_measured_fraction_theta_full 0.994
_diffrn_measured_fraction_theta_max 0.994
_diffrn_measurement_device_type 'Nonius KappaCCD'
_diffrn_measurement_method '1 deg. \w scans'
_diffrn_radiation_monochromator graphite
_diffrn_radiation_source 'fine-focus sealed tube'
_diffrn_radiation_type MoK\a
_diffrn_radiation_wavelength 0.71073
_diffrn_reflns_av_R_equivalents 0.0590
_diffrn_reflns_av_sigmaI/netI 0.0495
_diffrn_reflns_limit_h_max 13
_diffrn_reflns_limit_h_min 0
_diffrn_reflns_limit_k_max 13
_diffrn_reflns_limit_k_min -11
_diffrn_reflns_limit_l_max 14
_diffrn_reflns_limit_l_min -14
_diffrn_reflns_number 16375
_diffrn_reflns_theta_full 27.87
_diffrn_reflns_theta_max 27.87
_diffrn_reflns_theta_min 1.94
_diffrn_standards_number 0
_exptl_absorpt_coefficient_mu 2.200
_exptl_absorpt_correction_T_max 0.8100
_exptl_absorpt_correction_T_min 0.6093
_exptl_absorpt_correction_type multi-scan
_exptl_absorpt_process_details 'Blessing, 1995'
_exptl_crystal_colour colorless
_exptl_crystal_density_diffrn 1.870
_exptl_crystal_density_method 'not measured'
_exptl_crystal_description plate
_exptl_crystal_F_000 556
_exptl_crystal_size_max 0.25
_exptl_crystal_size_mid 0.20
_exptl_crystal_size_min 0.10
_refine_diff_density_max 1.160
_refine_diff_density_min -1.756
_refine_diff_density_rms 0.144
_refine_ls_extinction_method none
_refine_ls_goodness_of_fit_ref 1.031
_refine_ls_hydrogen_treatment constr
_refine_ls_matrix_type full
_refine_ls_number_parameters 282
_refine_ls_number_reflns 4744
_refine_ls_number_restraints 0
_refine_ls_restrained_S_all 1.031
_refine_ls_R_factor_all 0.0480
_refine_ls_R_factor_gt 0.0365
_refine_ls_shift/su_max 0.000
_refine_ls_shift/su_mean 0.000
_refine_ls_structure_factor_coef Fsqd
_refine_ls_weighting_details 'calc w=1/[\s^2^(Fo^2^)+(0.0465P)^2^+0.7846P] where P=(Fo^2^+2Fc^2^)/3'
_refine_ls_weighting_scheme calc
_refine_ls_wR_factor_gt 0.0799
_refine_ls_wR_factor_ref 0.0848
_reflns_number_gt 4122
_reflns_number_total 4744
_reflns_threshold_expression >2sigma(I)
_cod_data_source_file cg200350j_si_001.cif
_cod_data_source_block 4
_cod_database_code 4500840

loop_
_symmetry_equiv_pos_as_xyz
'x, y, z'
'-x, -y, -z'

loop_
_atom_site_label
_atom_site_type_symbol
_atom_site_fract_x
_atom_site_fract_y
_atom_site_fract_z
_atom_site_U_iso_or_equiv
_atom_site_adp_type
_atom_site_occupancy
_atom_site_symmetry_multiplicity
_atom_site_calc_flag
_atom_site_refinement_flags
La1 La 0.96661(2) -0.20630(2) -0.000512(19) 0.01729(8) Uani 1 1 d .
O2 O 0.8916(3) 0.0534(3) 0.0885(2) 0.0204(5) Uani 1 1 d .
O3 O 0.7417(3) -0.0538(3) 0.1075(3) 0.0244(6) Uani 1 1 d .
C4 C 0.7652(4) 0.0573(4) 0.1041(3) 0.0187(7) Uani 1 1 d .
C5 C 0.6416(4) 0.1963(4) 0.1159(3) 0.0180(7) Uani 1 1 d .
C6 C 0.4995(4) 0.2344(4) 0.0682(3) 0.0182(7) Uani 1 1 d .
H6 H 0.4783 0.1692 0.0304 0.022 Uiso 1 1 calc R
C7 C 0.3896(4) 0.3677(4) 0.0764(3) 0.0181(7) Uani 1 1 d .
C8 C 0.2347(4) 0.4148(4) 0.0228(3) 0.0178(7) Uani 1 1 d .
O9 O 0.1480(3) 0.5472(3) 0.0091(3) 0.0238(6) Uani 1 1 d .
O10 O 0.2032(3) 0.3181(3) -0.0060(2) 0.0207(5) Uani 1 1 d .
C11 C 0.4183(4) 0.4621(4) 0.1354(3) 0.0184(7) Uani 1 1 d .
H11 H 0.3431 0.5541 0.1401 0.022 Uiso 1 1 calc R
C12 C 0.5590(4) 0.4192(4) 0.1871(3) 0.0176(7) Uani 1 1 d .
C13 C 0.6712(4) 0.2904(4) 0.1752(3) 0.0189(7) Uani 1 1 d .
H13 H 0.7678 0.2656 0.2070 0.023 Uiso 1 1 calc R
O14 O 0.5845(3) 0.5150(3) 0.2466(2) 0.0209(5) Uani 1 1 d .
C15 C 0.6567(4) 0.4558(4) 0.3684(3) 0.0196(7) Uani 1 1 d .
C16 C 0.6321(4) 0.3523(4) 0.4569(4) 0.0238(8) Uani 1 1 d .
H16 H 0.5662 0.3154 0.4348 0.029 Uiso 1 1 calc R
C17 C 0.7045(4) 0.3028(4) 0.5784(4) 0.0231(8) Uani 1 1 d .
H17 H 0.6879 0.2321 0.6398 0.028 Uiso 1 1 calc R
C18 C 0.8010(4) 0.3569(4) 0.6097(3) 0.0206(7) Uani 1 1 d .
C19 C 0.8813(4) 0.3040(4) 0.7395(3) 0.0208(7) Uani 1 1 d .
O20 O 0.8415(3) 0.2309(3) 0.8283(2) 0.0202(5) Uani 1 1 d .
O21 O 0.9848(3) 0.3359(3) 0.7592(2) 0.0270(6) Uani 1 1 d .
C22 C 0.8242(4) 0.4613(4) 0.5196(3) 0.0214(7) Uani 1 1 d .
H22 H 0.8907 0.4975 0.5416 0.026 Uiso 1 1 calc R
C23 C 0.7516(4) 0.5137(4) 0.3977(4) 0.0219(8) Uani 1 1 d .
N24 N 0.7631(4) 0.6252(4) 0.3078(3) 0.0264(7) Uani 1 1 d .
H24A H 0.7500 0.6144 0.2190 0.032 Uiso 1 1 d R
H24B H 0.8558 0.6353 0.3192 0.032 Uiso 1 1 d R
O25 O 0.7781(3) 0.0057(3) -0.1628(2) 0.0253(6) Uani 1 1 d .
H25A H 0.6849 0.0372 -0.1916 0.030 Uiso 1 1 d R
H25B H 0.8053 0.0813 -0.1808 0.030 Uiso 1 1 d R
O26 O 0.9918(3) -0.2529(3) -0.2265(3) 0.0300(6) Uani 1 1 d .
C27 C 0.9638(5) -0.1935(5) -0.3427(4) 0.0334(9) Uani 1 1 d .
H27 H 1.0341 -0.1657 -0.3842 0.040 Uiso 1 1 calc R
N28 N 0.8455(4) -0.1664(4) -0.4124(3) 0.0331(8) Uani 1 1 d .
C29 C 0.7295(6) -0.2008(7) -0.3567(5) 0.0534(14) Uani 1 1 d .
H29A H 0.7664 -0.2686 -0.2736 0.080 Uiso 1 1 calc R
H29B H 0.6960 -0.2460 -0.4135 0.080 Uiso 1 1 calc R
H29C H 0.6480 -0.1111 -0.3457 0.080 Uiso 1 1 calc R
C30 C 0.8207(6) -0.0916(6) -0.5473(5) 0.0505(13) Uani 1 1 d .
H30A H 0.7380 0.0044 -0.5587 0.076 Uiso 1 1 calc R
H30B H 0.7992 -0.1496 -0.5987 0.076 Uiso 1 1 calc R
H30C H 0.9082 -0.0797 -0.5747 0.076 Uiso 1 1 calc R
O31 O 0.5108(3) 0.9099(3) 0.2342(3) 0.0359(7) Uani 1 1 d .
H31A H 0.5626 0.8259 0.2910 0.054 Uiso 1 1 d R
H31B H 0.5676 0.9430 0.1852 0.054 Uiso 1 1 d R

loop_
_atom_site_aniso_label
_atom_site_aniso_U_11
_atom_site_aniso_U_22
_atom_site_aniso_U_33
_atom_site_aniso_U_23
_atom_site_aniso_U_13
_atom_site_aniso_U_12
La1 0.01562(11) 0.01568(12) 0.01978(12) -0.00533(8) -0.00140(7) -0.00520(8)
O2 0.0141(12) 0.0193(13) 0.0251(13) -0.0051(10) 0.0008(10) -0.0045(10)
O3 0.0205(13) 0.0171(13) 0.0360(15) -0.0089(11) 0.0051(11) -0.0070(10)
C4 0.0167(17) 0.0179(18) 0.0190(17) -0.0046(14) 0.0001(13) -0.0046(14)
C5 0.0185(17) 0.0155(17) 0.0190(17) -0.0053(13) 0.0020(13) -0.0056(14)
C6 0.0169(17) 0.0158(17) 0.0207(17) -0.0049(13) 0.0002(13) -0.0052(14)
C7 0.0154(16) 0.0168(18) 0.0207(17) -0.0041(14) 0.0005(13) -0.0055(13)
C8 0.0160(16) 0.0138(17) 0.0192(17) -0.0030(13) -0.0004(13) -0.0025(13)
O9 0.0176(13) 0.0233(14) 0.0316(14) -0.0093(11) -0.0010(11) -0.0081(11)
O10 0.0179(12) 0.0172(13) 0.0269(13) -0.0071(10) -0.0028(10) -0.0063(10)
C11 0.0191(17) 0.0137(17) 0.0211(17) -0.0049(13) 0.0024(14) -0.0054(14)
C12 0.0214(17) 0.0157(17) 0.0174(16) -0.0042(13) -0.0010(13) -0.0090(14)
C13 0.0144(16) 0.0209(18) 0.0195(17) -0.0035(14) -0.0001(13) -0.0060(14)
O14 0.0232(13) 0.0179(13) 0.0198(12) -0.0051(10) -0.0061(10) -0.0066(10)
C15 0.0194(17) 0.0178(18) 0.0210(18) -0.0068(14) -0.0016(14) -0.0062(14)
C16 0.0230(19) 0.0220(19) 0.028(2) -0.0067(15) -0.0017(15) -0.0107(15)
C17 0.0237(19) 0.0223(19) 0.0233(19) -0.0049(15) -0.0006(15) -0.0098(15)
C18 0.0185(17) 0.0216(19) 0.0194(17) -0.0077(14) -0.0008(14) -0.0050(14)
C19 0.0194(17) 0.0184(18) 0.0221(18) -0.0074(14) -0.0003(14) -0.0043(14)
O20 0.0208(13) 0.0167(13) 0.0224(13) -0.0052(10) -0.0026(10) -0.0069(10)
O21 0.0246(14) 0.0366(16) 0.0209(13) -0.0012(11) -0.0043(11) -0.0163(12)
C22 0.0172(17) 0.026(2) 0.0226(18) -0.0073(15) -0.0019(14) -0.0095(15)
C23 0.0216(18) 0.0215(19) 0.0251(19) -0.0091(15) 0.0027(15) -0.0099(15)
N24 0.0279(17) 0.0313(19) 0.0236(16) -0.0016(14) -0.0033(13) -0.0178(15)
O25 0.0230(13) 0.0203(14) 0.0304(14) -0.0018(11) -0.0082(11) -0.0085(11)
O26 0.0319(15) 0.0305(16) 0.0234(14) -0.0110(12) -0.0002(11) -0.0070(12)
C27 0.035(2) 0.036(2) 0.031(2) -0.0140(18) 0.0028(18) -0.0138(19)
N28 0.0302(19) 0.040(2) 0.0262(17) -0.0119(15) -0.0043(14) -0.0102(16)
C29 0.040(3) 0.075(4) 0.056(3) -0.028(3) 0.006(2) -0.028(3)
C30 0.057(3) 0.047(3) 0.038(3) -0.013(2) -0.005(2) -0.011(3)
O31 0.0255(15) 0.0282(16) 0.0475(18) 0.0024(13) 0.0006(13) -0.0102(12)

loop_
_atom_type_symbol
_atom_type_description
_atom_type_scat_dispersion_real
_atom_type_scat_dispersion_imag
_atom_type_scat_source
C C 0.0033 0.0016 'International Tables Vol C Tables 4.2.6.8 and 6.1.1.4'
H H 0.0000 0.0000 'International Tables Vol C Tables 4.2.6.8 and 6.1.1.4'
La La -0.2871 2.4523 'International Tables Vol C Tables 4.2.6.8 and 6.1.1.4'
N N 0.0061 0.0033 'International Tables Vol C Tables 4.2.6.8 and 6.1.1.4'
O O 0.0106 0.0060 'International Tables Vol C Tables 4.2.6.8 and 6.1.1.4'

loop_
_geom_angle_atom_site_label_1
_geom_angle_atom_site_label_2
_geom_angle_atom_site_label_3
_geom_angle
_geom_angle_site_symmetry_1
_geom_angle_site_symmetry_3
O9 La1 O10 83.32(8) 1_645 2_655
O9 La1 O25 138.69(9) 1_645 .
O10 La1 O25 85.91(8) 2_655 .
O9 La1 O26 70.98(9) 1_645 .
O10 La1 O26 82.79(9) 2_655 .
O25 La1 O26 68.15(9) . .
O9 La1 O3 142.81(9) 1_645 .
O10 La1 O3 72.80(8) 2_655 .
O25 La1 O3 68.56(9) . .
O26 La1 O3 131.23(9) . .
O9 La1 O20 78.97(8) 1_645 2_756
O10 La1 O20 131.07(8) 2_655 2_756
O25 La1 O20 134.75(8) . 2_756
O26 La1 O20 131.35(9) . 2_756
O3 La1 O20 95.46(8) . 2_756
O9 La1 O2 101.96(8) 1_645 2_755
O10 La1 O2 160.11(8) 2_655 2_755
O25 La1 O2 77.47(8) . 2_755
O26 La1 O2 80.93(9) . 2_755
O3 La1 O2 110.22(8) . 2_755
O20 La1 O2 68.78(8) 2_756 2_755
O9 La1 O21 74.40(9) 1_645 2_756
O10 La1 O21 81.52(8) 2_655 2_756
O25 La1 O21 142.72(9) . 2_756
O26 La1 O21 143.32(9) . 2_756
O3 La1 O21 74.20(9) . 2_756
O20 La1 O21 49.86(8) 2_756 2_756
O2 La1 O21 118.36(8) 2_755 2_756
O9 La1 O2 146.11(8) 1_645 .
O10 La1 O2 120.52(8) 2_655 .
O25 La1 O2 71.45(8) . .
O26 La1 O2 131.19(8) . .
O3 La1 O2 47.81(7) . .
O20 La1 O2 67.21(7) 2_756 .
O2 La1 O2 64.38(9) 2_755 .
O21 La1 O2 85.10(8) 2_756 .
O9 La1 C19 75.21(9) 1_645 2_756
O10 La1 C19 106.23(9) 2_655 2_756
O25 La1 C19 145.87(9) . 2_756
O26 La1 C19 143.70(9) . 2_756
O3 La1 C19 84.43(9) . 2_756
O20 La1 C19 25.01(9) 2_756 2_756
O2 La1 C19 93.66(9) 2_755 2_756
O21 La1 C19 24.85(9) 2_756 2_756
O2 La1 C19 74.99(9) . 2_756
O9 La1 C4 156.69(9) 1_645 .
O10 La1 C4 96.10(9) 2_655 .
O25 La1 C4 64.12(9) . .
O26 La1 C4 132.20(9) . .
O3 La1 C4 23.90(9) . .
O20 La1 C4 84.12(8) 2_756 .
O2 La1 C4 86.50(9) 2_755 .
O21 La1 C4 82.45(9) 2_756 .
O2 La1 C4 24.51(8) . .
C19 La1 C4 82.67(9) 2_756 .
C4 O2 La1 144.7(2) . 2_755
C4 O2 La1 88.0(2) . .
La1 O2 La1 115.62(9) 2_755 .
C4 O3 La1 99.8(2) . .
O3 C4 O2 121.4(3) . .
O3 C4 C5 119.0(3) . .
O2 C4 C5 119.6(3) . .
O3 C4 La1 56.33(18) . .
O2 C4 La1 67.48(18) . .
C5 C4 La1 162.1(2) . .
C6 C5 C13 119.9(3) . .
C6 C5 C4 121.8(3) . .
C13 C5 C4 118.2(3) . .
C7 C6 C5 119.6(3) . .
C7 C6 H6 120.2 . .
C5 C6 H6 120.2 . .
C6 C7 C11 120.7(3) . .
C6 C7 C8 121.2(3) . .
C11 C7 C8 118.1(3) . .
O9 C8 O10 125.1(3) . .
O9 C8 C7 117.6(3) . .
O10 C8 C7 117.3(3) . .
C8 O9 La1 174.0(2) . 1_465
C8 O10 La1 148.5(2) . 2_655
C12 C11 C7 118.7(3) . .
C12 C11 H11 120.7 . .
C7 C11 H11 120.7 . .
C13 C12 C11 121.6(3) . .
C13 C12 O14 120.8(3) . .
C11 C12 O14 117.5(3) . .
C12 C13 C5 119.3(3) . .
C12 C13 H13 120.4 . .
C5 C13 H13 120.4 . .
C12 O14 C15 116.0(3) . .
C16 C15 O14 123.0(3) . .
C16 C15 C23 121.9(3) . .
O14 C15 C23 115.0(3) . .
C15 C16 C17 119.5(3) . .
C15 C16 H16 120.2 . .
C17 C16 H16 120.2 . .
C18 C17 C16 119.9(4) . .
C18 C17 H17 120.1 . .
C16 C17 H17 120.1 . .
C17 C18 C22 119.8(3) . .
C17 C18 C19 120.8(3) . .
C22 C18 C19 119.3(3) . .
O21 C19 O20 121.1(3) . .
O21 C19 C18 119.5(3) . .
O20 C19 C18 119.4(3) . .
O21 C19 La1 60.86(19) . 2_756
O20 C19 La1 60.20(18) . 2_756
C18 C19 La1 178.2(3) . 2_756
C19 O20 La1 94.8(2) . 2_756
C19 O21 La1 94.3(2) . 2_756
C23 C22 C18 121.3(3) . .
C23 C22 H22 119.4 . .
C18 C22 H22 119.4 . .
N24 C23 C22 123.3(3) . .
N24 C23 C15 119.0(3) . .
C22 C23 C15 117.6(3) . .
C23 N24 H24A 111.3 . .
C23 N24 H24B 114.3 . .
H24A N24 H24B 109.6 . .
La1 O25 H25A 138.2 . .
La1 O25 H25B 109.7 . .
H25A O25 H25B 109.8 . .
C27 O26 La1 144.5(3) . .
O26 C27 N28 125.6(4) . .
O26 C27 H27 117.2 . .
N28 C27 H27 117.2 . .
C27 N28 C29 121.3(4) . .
C27 N28 C30 121.4(4) . .
C29 N28 C30 117.2(4) . .
N28 C29 H29A 109.5 . .
N28 C29 H29B 109.5 . .
H29A C29 H29B 109.5 . .
N28 C29 H29C 109.5 . .
H29A C29 H29C 109.5 . .
H29B C29 H29C 109.5 . .
N28 C30 H30A 109.5 . .
N28 C30 H30B 109.5 . .
H30A C30 H30B 109.5 . .
N28 C30 H30C 109.5 . .
H30A C30 H30C 109.5 . .
H30B C30 H30C 109.5 . .
H31A O31 H31B 112.8 . .

loop_
_geom_bond_atom_site_label_1
_geom_bond_atom_site_label_2
_geom_bond_distance
_geom_bond_site_symmetry_2
La1 O9 2.423(3) 1_645
La1 O10 2.438(2) 2_655
La1 O25 2.548(2) .
La1 O26 2.561(3) .
La1 O3 2.592(3) .
La1 O20 2.595(2) 2_756
La1 O2 2.595(3) 2_755
La1 O21 2.610(3) 2_756
La1 O2 2.838(3) .
La1 C19 2.979(4) 2_756
La1 C4 3.070(3) .
O2 C4 1.274(4) .
O2 La1 2.595(3) 2_755
O3 C4 1.262(4) .
C4 C5 1.490(5) .
C5 C6 1.396(5) .
C5 C13 1.396(5) .
C6 C7 1.383(5) .
C6 H6 0.9500 .
C7 C11 1.392(5) .
C7 C8 1.515(5) .
C8 O9 1.259(4) .
C8 O10 1.263(4) .
O9 La1 2.423(3) 1_465
O10 La1 2.438(2) 2_655
C11 C12 1.386(5) .
C11 H11 0.9500 .
C12 C13 1.373(5) .
C12 O14 1.392(4) .
C13 H13 0.9500 .
O14 C15 1.393(4) .
C15 C16 1.384(5) .
C15 C23 1.397(5) .
C16 C17 1.391(5) .
C16 H16 0.9500 .
C17 C18 1.388(5) .
C17 H17 0.9500 .
C18 C22 1.394(5) .
C18 C19 1.498(5) .
C19 O21 1.256(5) .
C19 O20 1.264(5) .
C19 La1 2.979(4) 2_756
O20 La1 2.595(2) 2_756
O21 La1 2.610(3) 2_756
C22 C23 1.394(5) .
C22 H22 0.9500 .
C23 N24 1.389(5) .
N24 H24A 0.9992 .
N24 H24B 0.9991 .
O25 H25A 0.8942 .
O25 H25B 0.9195 .
O26 C27 1.250(5) .
C27 N28 1.314(5) .
C27 H27 0.9500 .
N28 C29 1.455(6) .
N28 C30 1.465(6) .
C29 H29A 0.9800 .
C29 H29B 0.9800 .
C29 H29C 0.9800 .
C30 H30A 0.9800 .
C30 H30B 0.9800 .
C30 H30C 0.9800 .
O31 H31A 0.9002 .
O31 H31B 0.9002 .

loop_
_geom_hbond_atom_site_label_D
_geom_hbond_atom_site_label_H
_geom_hbond_atom_site_label_A
_geom_hbond_distance_DH
_geom_hbond_distance_HA
_geom_hbond_distance_DA
_geom_hbond_angle_DHA
_geom_hbond_site_symmetry_A
N24 H24A O10 1.00 2.36 3.216(4) 144 2_665
N24 H24B O21 1.00 1.92 2.813(4) 148 2_766
O25 H25A O31 0.89 1.86 2.748(4) 174 2_665
O25 H25B O20 0.92 1.76 2.651(4) 164 1_554
O31 H31A N24 0.90 2.19 2.936(4) 140 .
O31 H31B O3 0.90 1.95 2.816(4) 160 1_565
